data_4347743
loop_
_publ_author_name
'Vestfrid, Jenya'
'Kothari, Rashmi'
'Kostenko, Arseni'
'Goldberg, Israel'
'Tumanskii, Boris'
'Gross, Zeev'

_publ_section_title
;
 Intriguing Physical and Chemical Properties of Phosphorus Corroles.
;
_journal_issue 12
_journal_name_full 'Inorganic chemistry'
_journal_page_first 6061
_journal_page_last 6067
_journal_paper_doi 10.1021/acs.inorgchem.6b00544
_journal_volume 55
_journal_year 2016
_chemical_formula_moiety 'C37 H19 F6 N4 O2 P, C H2 Cl2'
_chemical_formula_sum 'C38 H21 Cl2 F6 N4 O2 P'
_chemical_formula_weight 781.46
_space_group_crystal_system monoclinic
_space_group_IT_number 14
_space_group_name_Hall '-P 2ybc'
_space_group_name_H-M_alt 'P 1 21/c 1'
_atom_sites_solution_hydrogens mixed
_atom_sites_solution_primary direct
_atom_sites_solution_secondary difmap
_audit_creation_method SHELXL-2014/7
_cell_angle_alpha 90
_cell_angle_beta 106.074(3)
_cell_angle_gamma 90
_cell_formula_units_Z 4
_cell_length_a 19.6670(14)
_cell_length_b 12.4500(10)
_cell_length_c 13.7064(9)
_cell_measurement_reflns_used 4344
_cell_measurement_temperature 110(2)
_cell_measurement_theta_max 25.08
_cell_measurement_theta_min 2.15
_cell_volume 3224.9(4)
_computing_cell_refinement 'Saint, Bruker-AXS'
_computing_data_collection 'Apex2, Bruker-AXS'
_computing_data_reduction 'Saint, Bruker-AXS'
_computing_structure_refinement 'SHELXL-2014/7 (Sheldrick, 2015)'
_computing_structure_solution 'SHELXTL-2014, Sheldrick (2015)'
_diffrn_ambient_temperature 110(2)
_diffrn_detector_area_resol_mean 1.75
_diffrn_measured_fraction_theta_full 0.993
_diffrn_measured_fraction_theta_max 0.993
_diffrn_measurement_device_type 'ApedDuo, Bruker-AXS'
_diffrn_measurement_method '1 deg. \f and \w scans'
_diffrn_radiation_type MoK\a
_diffrn_radiation_wavelength 0.71073
_diffrn_reflns_av_R_equivalents 0.0333
_diffrn_reflns_av_unetI/netI 0.0446
_diffrn_reflns_Laue_measured_fraction_full 0.993
_diffrn_reflns_Laue_measured_fraction_max 0.993
_diffrn_reflns_limit_h_max 23
_diffrn_reflns_limit_h_min -23
_diffrn_reflns_limit_k_max 14
_diffrn_reflns_limit_k_min -12
_diffrn_reflns_limit_l_max 16
_diffrn_reflns_limit_l_min -16
_diffrn_reflns_number 18263
_diffrn_reflns_point_group_measured_fraction_full 0.993
_diffrn_reflns_point_group_measured_fraction_max 0.993
_diffrn_reflns_theta_full 25.082
_diffrn_reflns_theta_max 25.082
_diffrn_reflns_theta_min 2.155
_diffrn_source 'ImuS micro-focus'
_exptl_absorpt_coefficient_mu 0.331
_exptl_absorpt_correction_T_max 0.968
_exptl_absorpt_correction_T_min 0.913
_exptl_absorpt_correction_type multi-scan
_exptl_absorpt_process_details 'Sadabs, Bruker-AXS'
_exptl_crystal_colour red
_exptl_crystal_density_diffrn 1.610
_exptl_crystal_description plate
_exptl_crystal_F_000 1584
_exptl_crystal_size_max 0.280
_exptl_crystal_size_mid 0.200
_exptl_crystal_size_min 0.100
_refine_diff_density_max 0.730
_refine_diff_density_min -0.565
_refine_diff_density_rms 0.072
_refine_ls_extinction_method none
_refine_ls_goodness_of_fit_ref 1.034
_refine_ls_hydrogen_treatment constr
_refine_ls_matrix_type full
_refine_ls_number_parameters 478
_refine_ls_number_reflns 5695
_refine_ls_number_restraints 0
_refine_ls_restrained_S_all 1.034
_refine_ls_R_factor_all 0.0721
_refine_ls_R_factor_gt 0.0510
_refine_ls_shift/su_max 0.000
_refine_ls_shift/su_mean 0.000
_refine_ls_structure_factor_coef Fsqd
_refine_ls_weighting_details 'w=1/[\s^2^(Fo^2^)+(0.0653P)^2^+2.0748P] where P=(Fo^2^+2Fc^2^)/3'
_refine_ls_weighting_scheme calc
_refine_ls_wR_factor_gt 0.1306
_refine_ls_wR_factor_ref 0.1416
_reflns_Friedel_coverage 0.000
_reflns_number_gt 4344
_reflns_number_total 5695
_reflns_threshold_expression 'I > 2\s(I)'
_cod_data_source_file ic6b00544_si_002.cif
_cod_data_source_block tx107
_cod_original_sg_symbol_H-M 'P 21/c'
_cod_database_code 4347743
_shelx_shelxl_version_number 2014/7
_shelx_space_group_comment
;
The symmetry employed for this shelxl refinement is uniquely defined
by the following loop, which should always be used as a source of
symmetry information in preference to the above space-group names.
They are only intended as comments.
;
_shelx_estimated_absorpt_t_min 0.913
_shelx_estimated_absorpt_t_max 0.968

loop_
_space_group_symop_operation_xyz
'x, y, z'
'-x, y+1/2, -z+1/2'
'-x, -y, -z'
'x, -y-1/2, z-1/2'

loop_
_atom_site_label
_atom_site_type_symbol
_atom_site_fract_x
_atom_site_fract_y
_atom_site_fract_z
_atom_site_U_iso_or_equiv
_atom_site_adp_type
_atom_site_occupancy
_atom_site_site_symmetry_order
_atom_site_calc_flag
_atom_site_refinement_flags_posn
_atom_site_refinement_flags_adp
P1 P 0.24948(4) 0.52310(7) 0.64946(6) 0.0179(2) Uani 1 1 d . .
Cl2 Cl 0.06414(5) 0.44416(9) 0.21110(7) 0.0427(3) Uani 1 1 d . .
Cl3 Cl 0.03161(6) 0.44093(10) 0.40568(8) 0.0514(3) Uani 1 1 d . .
F1 F 0.45276(10) 0.80528(18) 0.83194(13) 0.0316(5) Uani 1 1 d . .
F2 F 0.06616(10) 0.77333(18) 0.79499(13) 0.0328(5) Uani 1 1 d . .
F3 F 0.24902(11) 0.43285(18) 0.26959(14) 0.0387(5) Uani 1 1 d . .
F4 F 0.34085(11) 0.87166(17) 0.48817(14) 0.0337(5) Uani 1 1 d . .
F5 F 0.21340(11) 0.53330(19) 1.02319(15) 0.0393(6) Uani 1 1 d . .
F6 F 0.42489(11) 0.24771(18) 0.51173(13) 0.0367(5) Uani 1 1 d . .
O1 O 0.19035(11) 0.57739(19) 0.55078(15) 0.0228(5) Uani 1 1 d . .
H1 H 0.1572 0.6209 0.5671 0.027 Uiso 1 1 d R U
O2 O 0.31232(11) 0.47461(19) 0.74640(16) 0.0245(5) Uani 1 1 d . .
H2 H 0.3213 0.4022 0.7410 0.029 Uiso 1 1 d R U
N1 N 0.31736(13) 0.5568(2) 0.58444(18) 0.0174(6) Uani 1 1 d . .
N2 N 0.23424(13) 0.3934(2) 0.58536(19) 0.0208(6) Uani 1 1 d . .
N3 N 0.18126(13) 0.4748(2) 0.70526(19) 0.0204(6) Uani 1 1 d . .
N4 N 0.25635(12) 0.6494(2) 0.72040(17) 0.0173(6) Uani 1 1 d . .
C1 C 0.30033(15) 0.7343(3) 0.7151(2) 0.0175(7) Uani 1 1 d . .
C2 C 0.22067(15) 0.6778(3) 0.7929(2) 0.0197(7) Uani 1 1 d . .
C3 C 0.35662(15) 0.6502(3) 0.5969(2) 0.0163(6) Uani 1 1 d . .
C4 C 0.34835(15) 0.7367(3) 0.6572(2) 0.0178(7) Uani 1 1 d . .
C5 C 0.40536(16) 0.6436(3) 0.5369(2) 0.0182(7) Uani 1 1 d . .
H5 H 0.4391 0.6966 0.5324 0.022 Uiso 1 1 calc R U
C6 C 0.33657(16) 0.3440(3) 0.3944(2) 0.0199(7) Uani 1 1 d . .
C7 C 0.33939(16) 0.4930(3) 0.5146(2) 0.0176(7) Uani 1 1 d . .
C8 C 0.15396(15) 0.5130(3) 0.7809(2) 0.0208(7) Uani 1 1 d . .
C9 C 0.29034(16) 0.8173(3) 0.7817(2) 0.0197(7) Uani 1 1 d . .
H9 H 0.3131 0.8854 0.7909 0.024 Uiso 1 1 calc R U
C10 C 0.39281(16) 0.8342(3) 0.6606(2) 0.0195(7) Uani 1 1 d . .
C11 C 0.25834(16) 0.3457(3) 0.5104(2) 0.0213(7) Uani 1 1 d . .
C12 C 0.15374(16) 0.3751(3) 0.6772(2) 0.0218(7) Uani 1 1 d . .
C13 C 0.18286(16) 0.3280(3) 0.6044(2) 0.0228(7) Uani 1 1 d . .
C14 C 0.39478(16) 0.5481(3) 0.4876(2) 0.0189(7) Uani 1 1 d . .
H14 H 0.4201 0.5223 0.4425 0.023 Uiso 1 1 calc R U
C15 C 0.31091(16) 0.3949(3) 0.4766(2) 0.0200(7) Uani 1 1 d . .
C16 C 0.30616(17) 0.3678(3) 0.2924(2) 0.0255(8) Uani 1 1 d . .
C17 C 0.39344(17) 0.2742(3) 0.4135(2) 0.0233(7) Uani 1 1 d . .
C18 C 0.10665(16) 0.4336(3) 0.7978(2) 0.0242(8) Uani 1 1 d . .
H18 H 0.0794 0.4386 0.8451 0.029 Uiso 1 1 calc R U
C19 C 0.24283(16) 0.7820(3) 0.8293(2) 0.0205(7) Uani 1 1 d . .
H19 H 0.2271 0.8205 0.8787 0.025 Uiso 1 1 calc R U
C20 C 0.17291(16) 0.6136(3) 0.8234(2) 0.0201(7) Uani 1 1 d . .
C21 C 0.14137(16) 0.6512(3) 0.9048(2) 0.0212(7) Uani 1 1 d . .
C22 C 0.44305(17) 0.8678(3) 0.7480(2) 0.0240(8) Uani 1 1 d . .
C23 C 0.10687(16) 0.3487(3) 0.7347(2) 0.0253(8) Uani 1 1 d . .
H23 H 0.0804 0.2841 0.7304 0.030 Uiso 1 1 calc R U
C24 C 0.16230(17) 0.6090(3) 1.0029(2) 0.0269(8) Uani 1 1 d . .
C25 C 0.08842(17) 0.7282(3) 0.8889(2) 0.0237(7) Uani 1 1 d . .
C26 C 0.38826(18) 0.8993(3) 0.5765(3) 0.0266(8) Uani 1 1 d . .
C27 C 0.22062(17) 0.2477(3) 0.4835(2) 0.0262(8) Uani 1 1 d . .
H27 H 0.2263 0.1981 0.4337 0.031 Uiso 1 1 calc R U
C28 C 0.17450(18) 0.2374(3) 0.5420(2) 0.0273(8) Uani 1 1 d . .
H28 H 0.1428 0.1795 0.5403 0.033 Uiso 1 1 calc R U
C29 C 0.42087(18) 0.2322(3) 0.3402(2) 0.0292(8) Uani 1 1 d . .
H29 H 0.4602 0.1847 0.3574 0.035 Uiso 1 1 calc R U
C30 C 0.05651(18) 0.7615(3) 0.9615(2) 0.0287(8) Uani 1 1 d . .
H30 H 0.0199 0.8138 0.9464 0.034 Uiso 1 1 calc R U
C31 C 0.48495(18) 0.9579(3) 0.7536(3) 0.0341(9) Uani 1 1 d . .
H31 H 0.5182 0.9779 0.8155 0.041 Uiso 1 1 calc R U
C32 C 0.33204(19) 0.3296(3) 0.2158(2) 0.0315(9) Uani 1 1 d . .
H32 H 0.3109 0.3500 0.1473 0.038 Uiso 1 1 calc R U
C33 C 0.38952(19) 0.2608(3) 0.2402(3) 0.0299(8) Uani 1 1 d . .
H33 H 0.4076 0.2330 0.1879 0.036 Uiso 1 1 calc R U
C34 C 0.07969(19) 0.7160(3) 1.0575(2) 0.0329(9) Uani 1 1 d . .
H34 H 0.0587 0.7373 1.1091 0.040 Uiso 1 1 calc R U
C35 C 0.4289(2) 0.9896(3) 0.5769(3) 0.0334(9) Uani 1 1 d . .
H35 H 0.4236 1.0310 0.5170 0.040 Uiso 1 1 calc R U
C36 C 0.13302(19) 0.6400(3) 1.0789(2) 0.0331(9) Uani 1 1 d . .
H36 H 0.1492 0.6097 1.1449 0.040 Uiso 1 1 calc R U
C37 C 0.4772(2) 1.0183(3) 0.6664(3) 0.0407(10) Uani 1 1 d . .
H37 H 0.5056 1.0804 0.6685 0.049 Uiso 1 1 calc R U
C38 C 0.0984(2) 0.4511(4) 0.3439(3) 0.0485(11) Uani 1 1 d . .
H38A H 0.1329 0.3922 0.3672 0.058 Uiso 1 1 calc R U
H38B H 0.1237 0.5200 0.3624 0.058 Uiso 1 1 calc R U

loop_
_atom_site_aniso_label
_atom_site_aniso_U_11
_atom_site_aniso_U_22
_atom_site_aniso_U_33
_atom_site_aniso_U_23
_atom_site_aniso_U_13
_atom_site_aniso_U_12
P1 0.0202(4) 0.0148(5) 0.0205(4) -0.0012(3) 0.0085(3) -0.0006(3)
Cl2 0.0455(5) 0.0417(7) 0.0422(5) 0.0056(4) 0.0145(4) 0.0059(5)
Cl3 0.0539(6) 0.0615(8) 0.0406(6) 0.0123(5) 0.0159(5) -0.0049(6)
F1 0.0305(10) 0.0433(14) 0.0213(9) -0.0084(9) 0.0075(8) -0.0005(9)
F2 0.0406(11) 0.0414(14) 0.0186(9) 0.0066(9) 0.0120(8) 0.0190(10)
F3 0.0479(12) 0.0365(14) 0.0275(10) 0.0034(9) 0.0034(9) 0.0121(11)
F4 0.0458(12) 0.0297(13) 0.0246(10) 0.0052(9) 0.0080(9) -0.0009(10)
F5 0.0401(12) 0.0464(15) 0.0311(11) 0.0176(10) 0.0095(9) 0.0125(11)
F6 0.0449(12) 0.0428(15) 0.0199(10) -0.0037(9) 0.0050(8) 0.0180(10)
O1 0.0255(11) 0.0207(14) 0.0213(11) -0.0016(9) 0.0052(9) 0.0018(10)
O2 0.0277(12) 0.0141(13) 0.0305(12) 0.0031(10) 0.0059(10) 0.0028(10)
N1 0.0204(13) 0.0141(15) 0.0185(12) -0.0031(11) 0.0071(10) -0.0011(11)
N2 0.0229(13) 0.0195(16) 0.0225(13) -0.0026(11) 0.0105(11) -0.0012(12)
N3 0.0213(13) 0.0176(16) 0.0235(13) -0.0005(12) 0.0085(11) -0.0002(12)
N4 0.0199(12) 0.0165(16) 0.0163(12) 0.0006(11) 0.0064(10) 0.0023(11)
C1 0.0216(15) 0.0155(18) 0.0148(14) 0.0012(12) 0.0040(12) 0.0016(13)
C2 0.0214(15) 0.022(2) 0.0154(14) 0.0012(13) 0.0050(12) 0.0043(14)
C3 0.0214(15) 0.0128(17) 0.0148(14) 0.0011(12) 0.0052(11) 0.0003(13)
C4 0.0217(15) 0.0161(18) 0.0152(14) -0.0007(12) 0.0043(12) 0.0000(13)
C5 0.0231(15) 0.0153(18) 0.0169(14) 0.0009(13) 0.0069(12) -0.0022(13)
C6 0.0286(16) 0.0144(18) 0.0178(15) -0.0041(13) 0.0081(13) -0.0047(14)
C7 0.0221(15) 0.0154(19) 0.0148(14) 0.0004(12) 0.0043(12) 0.0029(13)
C8 0.0184(15) 0.025(2) 0.0194(15) 0.0043(14) 0.0049(12) 0.0072(14)
C9 0.0237(16) 0.0176(19) 0.0169(14) -0.0045(13) 0.0044(12) 0.0001(14)
C10 0.0223(15) 0.0164(18) 0.0236(16) -0.0066(13) 0.0125(12) -0.0022(13)
C11 0.0248(16) 0.0167(19) 0.0216(15) -0.0002(13) 0.0048(13) 0.0002(14)
C12 0.0210(15) 0.0165(19) 0.0272(16) 0.0006(14) 0.0054(13) -0.0004(14)
C13 0.0228(16) 0.0172(19) 0.0280(17) 0.0024(14) 0.0060(13) -0.0035(14)
C14 0.0224(15) 0.0187(19) 0.0167(14) -0.0005(13) 0.0073(12) 0.0023(13)
C15 0.0234(16) 0.0178(19) 0.0181(15) -0.0010(13) 0.0049(12) 0.0011(14)
C16 0.0307(18) 0.020(2) 0.0248(17) -0.0014(14) 0.0060(14) -0.0044(15)
C17 0.0281(17) 0.023(2) 0.0185(15) -0.0050(14) 0.0052(13) -0.0052(15)
C18 0.0193(15) 0.028(2) 0.0259(16) 0.0077(15) 0.0082(13) 0.0031(14)
C19 0.0256(16) 0.022(2) 0.0150(14) -0.0017(13) 0.0076(12) 0.0045(14)
C20 0.0206(15) 0.023(2) 0.0166(14) 0.0039(13) 0.0051(12) 0.0067(14)
C21 0.0223(15) 0.025(2) 0.0170(14) -0.0013(14) 0.0071(12) -0.0016(14)
C22 0.0270(17) 0.025(2) 0.0241(16) -0.0094(15) 0.0134(13) 0.0011(15)
C23 0.0212(16) 0.022(2) 0.0315(17) 0.0034(15) 0.0061(13) -0.0024(14)
C24 0.0248(17) 0.033(2) 0.0242(17) 0.0060(15) 0.0080(13) -0.0010(15)
C25 0.0280(16) 0.030(2) 0.0136(14) 0.0009(14) 0.0063(12) -0.0002(15)
C26 0.0339(18) 0.018(2) 0.0324(18) -0.0036(15) 0.0164(15) 0.0018(15)
C27 0.0310(17) 0.020(2) 0.0269(17) -0.0042(14) 0.0069(14) -0.0003(15)
C28 0.0297(17) 0.019(2) 0.0335(18) -0.0003(15) 0.0100(14) -0.0054(15)
C29 0.0301(18) 0.030(2) 0.0301(18) -0.0114(16) 0.0122(14) -0.0037(16)
C30 0.0282(17) 0.033(2) 0.0262(17) -0.0077(16) 0.0104(14) 0.0012(16)
C31 0.0288(18) 0.033(2) 0.044(2) -0.0286(18) 0.0168(16) -0.0090(17)
C32 0.046(2) 0.033(2) 0.0172(16) -0.0002(15) 0.0103(14) -0.0126(18)
C33 0.039(2) 0.031(2) 0.0269(17) -0.0139(16) 0.0213(15) -0.0161(17)
C34 0.039(2) 0.046(3) 0.0190(16) -0.0088(16) 0.0163(15) -0.0074(18)
C35 0.046(2) 0.016(2) 0.048(2) -0.0026(17) 0.0283(18) -0.0021(17)
C36 0.039(2) 0.043(3) 0.0147(15) 0.0035(16) 0.0045(14) -0.0097(18)
C37 0.048(2) 0.017(2) 0.070(3) -0.015(2) 0.036(2) -0.0105(18)
C38 0.043(2) 0.056(3) 0.045(2) -0.002(2) 0.0076(19) -0.005(2)

loop_
_atom_type_symbol
_atom_type_description
_atom_type_scat_dispersion_real
_atom_type_scat_dispersion_imag
_atom_type_scat_source
C C 0.0033 0.0016 'International Tables Vol C Tables 4.2.6.8 and 6.1.1.4'
H H 0.0000 0.0000 'International Tables Vol C Tables 4.2.6.8 and 6.1.1.4'
N N 0.0061 0.0033 'International Tables Vol C Tables 4.2.6.8 and 6.1.1.4'
P P 0.1023 0.0942 'International Tables Vol C Tables 4.2.6.8 and 6.1.1.4'
Cl Cl 0.1484 0.1585 'International Tables Vol C Tables 4.2.6.8 and 6.1.1.4'
F F 0.0171 0.0103 'International Tables Vol C Tables 4.2.6.8 and 6.1.1.4'
O O 0.0106 0.0060 'International Tables Vol C Tables 4.2.6.8 and 6.1.1.4'

loop_
_geom_angle_atom_site_label_1
_geom_angle_atom_site_label_2
_geom_angle_atom_site_label_3
_geom_angle
O2 P1 O1 176.22(12)
O2 P1 N3 90.88(12)
O1 P1 N3 92.60(11)
O2 P1 N2 92.88(12)
O1 P1 N2 89.06(12)
N3 P1 N2 82.40(12)
O2 P1 N4 87.60(12)
O1 P1 N4 90.86(12)
N3 P1 N4 90.88(12)
N2 P1 N4 173.26(12)
O2 P1 N1 89.50(11)
O1 P1 N1 87.22(11)
N3 P1 N1 173.13(13)
N2 P1 N1 90.74(11)
N4 P1 N1 95.99(12)
P1 O1 H1 115.1
P1 O2 H2 114.0
C3 N1 C7 107.1(2)
C3 N1 P1 125.9(2)
C7 N1 P1 127.1(2)
C13 N2 C11 108.0(3)
C13 N2 P1 117.6(2)
C11 N2 P1 134.1(2)
C12 N3 C8 108.6(3)
C12 N3 P1 117.5(2)
C8 N3 P1 133.5(2)
C1 N4 C2 106.6(3)
C1 N4 P1 125.72(19)
C2 N4 P1 127.6(2)
N4 C1 C4 125.5(3)
N4 C1 C9 108.7(2)
C4 C1 C9 125.8(3)
C20 C2 N4 125.4(3)
C20 C2 C19 126.3(3)
N4 C2 C19 108.3(3)
N1 C3 C4 124.8(3)
N1 C3 C5 108.8(3)
C4 C3 C5 126.4(3)
C1 C4 C3 122.0(3)
C1 C4 C10 119.0(3)
C3 C4 C10 119.0(3)
C14 C5 C3 107.6(3)
C14 C5 H5 126.2
C3 C5 H5 126.2
C17 C6 C16 115.1(3)
C17 C6 C15 123.1(3)
C16 C6 C15 121.7(3)
C15 C7 N1 126.0(3)
C15 C7 C14 126.0(3)
N1 C7 C14 108.0(3)
N3 C8 C20 120.8(3)
N3 C8 C18 107.0(3)
C20 C8 C18 132.2(3)
C19 C9 C1 108.0(3)
C19 C9 H9 126.0
C1 C9 H9 126.0
C22 C10 C26 114.0(3)
C22 C10 C4 122.9(3)
C26 C10 C4 123.1(3)
N2 C11 C15 120.0(3)
N2 C11 C27 107.5(3)
C15 C11 C27 132.5(3)
N3 C12 C13 111.8(3)
N3 C12 C23 108.9(3)
C13 C12 C23 139.2(3)
N2 C13 C28 109.2(3)
N2 C13 C12 110.6(3)
C28 C13 C12 140.2(3)
C5 C14 C7 108.4(3)
C5 C14 H14 125.8
C7 C14 H14 125.8
C7 C15 C11 121.7(3)
C7 C15 C6 118.1(3)
C11 C15 C6 120.1(3)
F3 C16 C32 119.5(3)
F3 C16 C6 117.3(3)
C32 C16 C6 123.2(3)
F6 C17 C29 118.1(3)
F6 C17 C6 117.6(3)
C29 C17 C6 124.3(3)
C23 C18 C8 108.5(3)
C23 C18 H18 125.7
C8 C18 H18 125.7
C9 C19 C2 108.3(3)
C9 C19 H19 125.8
C2 C19 H19 125.8
C2 C20 C8 121.4(3)
C2 C20 C21 120.1(3)
C8 C20 C21 118.6(3)
C25 C21 C24 114.9(3)
C25 C21 C20 123.2(3)
C24 C21 C20 121.9(3)
F1 C22 C31 118.5(3)
F1 C22 C10 117.2(3)
C31 C22 C10 124.3(3)
C18 C23 C12 106.9(3)
C18 C23 H23 126.5
C12 C23 H23 126.5
F5 C24 C36 119.0(3)
F5 C24 C21 117.7(3)
C36 C24 C21 123.3(3)
F2 C25 C30 117.8(3)
F2 C25 C21 117.7(3)
C30 C25 C21 124.4(3)
F4 C26 C35 117.8(3)
F4 C26 C10 117.6(3)
C35 C26 C10 124.5(3)
C28 C27 C11 108.1(3)
C28 C27 H27 126.0
C11 C27 H27 126.0
C27 C28 C13 107.3(3)
C27 C28 H28 126.3
C13 C28 H28 126.3
C17 C29 C33 118.0(3)
C17 C29 H29 121.0
C33 C29 H29 121.0
C25 C30 C34 117.7(3)
C25 C30 H30 121.1
C34 C30 H30 121.1
C22 C31 C37 118.1(3)
C22 C31 H31 120.9
C37 C31 H31 120.9
C16 C32 C33 118.7(3)
C16 C32 H32 120.6
C33 C32 H32 120.6
C32 C33 C29 120.6(3)
C32 C33 H33 119.7
C29 C33 H33 119.7
C36 C34 C30 120.7(3)
C36 C34 H34 119.6
C30 C34 H34 119.6
C37 C35 C26 118.2(4)
C37 C35 H35 120.9
C26 C35 H35 120.9
C24 C36 C34 118.9(3)
C24 C36 H36 120.5
C34 C36 H36 120.5
C35 C37 C31 120.9(4)
C35 C37 H37 119.6
C31 C37 H37 119.6
Cl3 C38 Cl2 111.9(2)
Cl3 C38 H38A 109.2
Cl2 C38 H38A 109.2
Cl3 C38 H38B 109.2
Cl2 C38 H38B 109.2
H38A C38 H38B 107.9

loop_
_geom_bond_atom_site_label_1
_geom_bond_atom_site_label_2
_geom_bond_distance
P1 O2 1.658(2)
P1 O1 1.664(2)
P1 N3 1.821(3)
P1 N2 1.823(3)
P1 N4 1.834(3)
P1 N1 1.847(3)
Cl2 C38 1.759(4)
Cl3 C38 1.754(4)
F1 C22 1.359(4)
F2 C25 1.361(4)
F3 C16 1.350(4)
F4 C26 1.352(4)
F5 C24 1.349(4)
F6 C17 1.357(4)
O1 H1 0.9220
O2 H2 0.9256
N1 C3 1.380(4)
N1 C7 1.401(4)
N2 C13 1.378(4)
N2 C11 1.379(4)
N3 C12 1.365(4)
N3 C8 1.377(4)
N4 C1 1.381(4)
N4 C2 1.411(4)
C1 C4 1.392(4)
C1 C9 1.428(4)
C2 C20 1.384(4)
C2 C19 1.415(5)
C3 C4 1.395(4)
C3 C5 1.428(4)
C4 C10 1.489(5)
C5 C14 1.355(4)
C5 H5 0.9500
C6 C17 1.383(5)
C6 C16 1.392(4)
C6 C15 1.497(4)
C7 C15 1.384(5)
C7 C14 1.421(4)
C8 C20 1.388(5)
C8 C18 1.420(5)
C9 C19 1.353(4)
C9 H9 0.9500
C10 C22 1.390(4)
C10 C26 1.391(5)
C11 C15 1.387(4)
C11 C27 1.423(5)
C12 C13 1.408(5)
C12 C23 1.408(4)
C13 C28 1.397(5)
C14 H14 0.9500
C16 C32 1.372(5)
C17 C29 1.370(5)
C18 C23 1.367(5)
C18 H18 0.9500
C19 H19 0.9500
C20 C21 1.495(4)
C21 C25 1.387(5)
C21 C24 1.396(4)
C22 C31 1.382(5)
C23 H23 0.9500
C24 C36 1.377(5)
C25 C30 1.380(4)
C26 C35 1.378(5)
C27 C28 1.373(5)
C27 H27 0.9500
C28 H28 0.9500
C29 C33 1.384(5)
C29 H29 0.9500
C30 C34 1.388(5)
C30 H30 0.9500
C31 C37 1.383(6)
C31 H31 0.9500
C32 C33 1.383(5)
C32 H32 0.9500
C33 H33 0.9500
C34 C36 1.382(5)
C34 H34 0.9500
C35 C37 1.375(6)
C35 H35 0.9500
C36 H36 0.9500
C37 H37 0.9500
C38 H38A 0.9900
C38 H38B 0.9900
